data_4076173
loop_
_publ_author_name
'Pigge, F. Christopher'
'Coniglio, John J.'
'Rath, Nigam P.'

_publ_section_title
;
 Influence of Halide Ion and Lewis Acid in the Demetalation of a
 Spirolactam Cyclohexadienyl Ruthenium Complex
;
_journal_issue 22
_journal_name_full Organometallics
_journal_page_first 5424
_journal_paper_doi 10.1021/om050701a
_journal_volume 24
_journal_year 2005
_chemical_formula_sum 'C8 H24 Cl2 O4 Ru S4'
_chemical_formula_weight 484.48
_chemical_name_systematic
; 
 ? 
;
_space_group_IT_number 14
_symmetry_cell_setting monoclinic
_symmetry_space_group_name_Hall '-P 2yn'
_symmetry_space_group_name_H-M 'P 1 21/n 1'
_atom_sites_solution_hydrogens geom
_atom_sites_solution_primary direct
_atom_sites_solution_secondary difmap
_audit_creation_method SHELXL-97
_cell_angle_alpha 90.00
_cell_angle_beta 91.76(3)
_cell_angle_gamma 90.00
_cell_formula_units_Z 4
_cell_length_a 8.899(3)
_cell_length_b 17.900(5)
_cell_length_c 11.320(4)
_cell_measurement_temperature 170(2)
_cell_volume 1802.3(10)
_computing_cell_refinement 'Bruker SMART'
_computing_data_collection 'Bruker SMART'
_computing_data_reduction 'Bruker SAINT'
_computing_molecular_graphics 'Bruker SHELXTL'
_computing_publication_material 'Bruker SHELXTL'
_computing_structure_refinement 'SHELXL-97 (Sheldrick, 1997)'
_computing_structure_solution 'SHELXS-97 (Sheldrick, 1990)'
_diffrn_ambient_temperature 170(2)
_diffrn_measured_fraction_theta_full 0.770
_diffrn_measured_fraction_theta_max 0.770
_diffrn_measurement_device_type 'CCD area detector'
_diffrn_measurement_method 'phi and omega scans'
_diffrn_radiation_monochromator graphite
_diffrn_radiation_source 'normal-focus sealed tube'
_diffrn_radiation_type MoK\a
_diffrn_radiation_wavelength 0.71073
_diffrn_reflns_av_R_equivalents 0.0618
_diffrn_reflns_av_sigmaI/netI 0.0465
_diffrn_reflns_limit_h_max 10
_diffrn_reflns_limit_h_min -9
_diffrn_reflns_limit_k_max 16
_diffrn_reflns_limit_k_min -24
_diffrn_reflns_limit_l_max 15
_diffrn_reflns_limit_l_min -10
_diffrn_reflns_number 5563
_diffrn_reflns_theta_full 29.60
_diffrn_reflns_theta_max 29.60
_diffrn_reflns_theta_min 2.13
_exptl_absorpt_coefficient_mu 1.634
_exptl_absorpt_correction_T_max 0.7151
_exptl_absorpt_correction_T_min 0.5077
_exptl_absorpt_correction_type empirical
_exptl_absorpt_process_details xprep
_exptl_crystal_colour 'light brown'
_exptl_crystal_density_diffrn 1.786
_exptl_crystal_density_meas ?
_exptl_crystal_density_method 'not measured'
_exptl_crystal_description rectangular
_exptl_crystal_F_000 984
_exptl_crystal_size_max 0.48
_exptl_crystal_size_mid 0.24
_exptl_crystal_size_min 0.22
_refine_diff_density_max 1.662
_refine_diff_density_min -2.266
_refine_diff_density_rms 0.202
_refine_ls_extinction_method none
_refine_ls_goodness_of_fit_ref 1.151
_refine_ls_hydrogen_treatment mixed
_refine_ls_matrix_type full
_refine_ls_number_parameters 172
_refine_ls_number_reflns 3906
_refine_ls_number_restraints 0
_refine_ls_restrained_S_all 1.151
_refine_ls_R_factor_all 0.0570
_refine_ls_R_factor_gt 0.0470
_refine_ls_shift/su_max 0.000
_refine_ls_shift/su_mean 0.000
_refine_ls_structure_factor_coef Fsqd
_refine_ls_weighting_details 'calc w=1/[\s^2^(Fo^2^)+(0.1064P)^2^+3.8858P] where P=(Fo^2^+2Fc^2^)/3'
_refine_ls_weighting_scheme calc
_refine_ls_wR_factor_gt 0.1508
_refine_ls_wR_factor_ref 0.1726
_reflns_number_gt 3284
_reflns_number_total 3906
_reflns_threshold_expression >2sigma(I)
_cod_data_source_file om050701asi20050813_040852.cif
_cod_data_source_block p603_(RuCl2DMSO4)
_cod_depositor_comments
;
The following automatic conversions were performed:

'_symmetry_cell_setting' value 'Monoclinic' changed to 'monoclinic'
according to /home/saulius/struct/CIF-dictionaries/cif_core.dic
dictionary named 'cif_core.dic' version 2.4.1 from 2010-06-29.

Automatic conversion script
Id: cif_fix_values 1715 2011-07-08 13:25:40Z adriana 

The following automatic conversions were performed:

'_exptl_crystal_density_meas' value 'no' was changed to '?' - the
value is perceived as not measured.

Automatic conversion script
Id: cif_fix_values 3008 2015-01-20 13:52:24Z robertas 
;
_cod_original_cell_volume 1802.2(10)
_cod_original_sg_symbol_H-M P2~1~/n
_cod_database_code 4076173

loop_
_symmetry_equiv_pos_as_xyz
'x, y, z'
'-x+1/2, y+1/2, -z+1/2'
'-x, -y, -z'
'x-1/2, -y-1/2, z-1/2'

loop_
_atom_site_label
_atom_site_type_symbol
_atom_site_fract_x
_atom_site_fract_y
_atom_site_fract_z
_atom_site_U_iso_or_equiv
_atom_site_adp_type
_atom_site_occupancy
_atom_site_symmetry_multiplicity
_atom_site_calc_flag
_atom_site_refinement_flags
Ru1 Ru 0.74657(4) 0.121566(19) 0.26579(3) 0.01648(16) Uani 1 1 d .
Cl1 Cl 0.65469(15) -0.00423(6) 0.30343(11) 0.0238(3) Uani 1 1 d .
Cl2 Cl 0.99969(14) 0.06936(7) 0.26775(11) 0.0239(3) Uani 1 1 d .
S1 S 0.85083(15) 0.07587(7) 0.53063(10) 0.0217(3) Uani 1 1 d .
S2 S 0.83191(15) 0.24129(7) 0.25113(11) 0.0233(3) Uani 1 1 d .
S3 S 0.73602(16) 0.10487(8) 0.06823(11) 0.0237(3) Uani 1 1 d .
S4 S 0.50341(15) 0.15929(7) 0.27794(11) 0.0217(3) Uani 1 1 d .
O1 O 0.7733(5) 0.1371(2) 0.4524(3) 0.0229(8) Uani 1 1 d .
O2 O 0.8033(6) 0.2820(2) 0.1390(4) 0.0392(10) Uani 1 1 d .
O3 O 0.6043(6) 0.1290(3) -0.0047(4) 0.0430(13) Uani 1 1 d .
O4 O 0.4616(5) 0.2386(2) 0.2559(4) 0.0336(9) Uani 1 1 d .
C1 C 0.7527(7) 0.0852(4) 0.6653(5) 0.0347(14) Uani 1 1 d .
H1A H 0.6509 0.0649 0.6546 0.052 Uiso 1 1 calc R
H1B H 0.7469 0.1381 0.6868 0.052 Uiso 1 1 calc R
H1C H 0.8066 0.0577 0.7283 0.052 Uiso 1 1 calc R
C2 C 1.0258(7) 0.1162(3) 0.5792(5) 0.0301(13) Uani 1 1 d .
H2B H 1.0958 0.1157 0.5140 0.045 Uiso 1 1 calc R
H2C H 1.0683 0.0871 0.6456 0.045 Uiso 1 1 calc R
H2D H 1.0092 0.1678 0.6045 0.045 Uiso 1 1 calc R
C3 C 1.0286(7) 0.2492(4) 0.2878(7) 0.0424(16) Uani 1 1 d .
H3B H 1.0599 0.3015 0.2802 0.064 Uiso 1 1 calc R
H3C H 1.0858 0.2181 0.2339 0.064 Uiso 1 1 calc R
H3D H 1.0477 0.2325 0.3693 0.064 Uiso 1 1 calc R
C4 C 0.7653(7) 0.2989(3) 0.3678(5) 0.0320(13) Uani 1 1 d .
H4B H 0.8040 0.3498 0.3588 0.048 Uiso 1 1 calc R
H4C H 0.8003 0.2786 0.4442 0.048 Uiso 1 1 calc R
H4D H 0.6551 0.2999 0.3642 0.048 Uiso 1 1 calc R
C5 C 0.8976(7) 0.1421(3) -0.0022(5) 0.0314(13) Uani 1 1 d .
H5A H 0.8880 0.1336 -0.0876 0.047 Uiso 1 1 calc R
H5B H 0.9884 0.1173 0.0293 0.047 Uiso 1 1 calc R
H5C H 0.9047 0.1959 0.0133 0.047 Uiso 1 1 calc R
C6 C 0.7650(9) 0.0080(3) 0.0351(5) 0.0404(15) Uani 1 1 d .
H6A H 0.7604 0.0008 -0.0508 0.061 Uiso 1 1 calc R
H6B H 0.6865 -0.0220 0.0712 0.061 Uiso 1 1 calc R
H6C H 0.8638 -0.0077 0.0666 0.061 Uiso 1 1 calc R
C7 C 0.3773(7) 0.1041(4) 0.1875(5) 0.0308(12) Uani 1 1 d .
H7A H 0.2743 0.1223 0.1957 0.046 Uiso 1 1 calc R
H7B H 0.3833 0.0518 0.2127 0.046 Uiso 1 1 calc R
H7C H 0.4055 0.1080 0.1047 0.046 Uiso 1 1 calc R
C8 C 0.4352(8) 0.1357(4) 0.4206(5) 0.0348(13) Uani 1 1 d .
H8A H 0.3304 0.1519 0.4258 0.052 Uiso 1 1 calc R
H8B H 0.4967 0.1607 0.4820 0.052 Uiso 1 1 calc R
H8C H 0.4411 0.0815 0.4320 0.052 Uiso 1 1 calc R

loop_
_atom_site_aniso_label
_atom_site_aniso_U_11
_atom_site_aniso_U_22
_atom_site_aniso_U_33
_atom_site_aniso_U_23
_atom_site_aniso_U_13
_atom_site_aniso_U_12
Ru1 0.0123(3) 0.0179(2) 0.0191(2) 0.00040(12) -0.00159(16) 0.00046(12)
Cl1 0.0207(7) 0.0202(5) 0.0304(6) 0.0031(4) -0.0015(5) -0.0029(4)
Cl2 0.0148(7) 0.0263(6) 0.0307(6) 0.0010(4) -0.0005(5) 0.0034(4)
S1 0.0211(8) 0.0226(6) 0.0209(5) -0.0010(4) -0.0043(5) 0.0010(4)
S2 0.0234(8) 0.0166(5) 0.0301(6) 0.0009(4) 0.0045(5) -0.0007(4)
S3 0.0212(8) 0.0299(6) 0.0199(5) 0.0010(4) -0.0028(5) 0.0014(5)
S4 0.0146(7) 0.0234(6) 0.0270(6) 0.0020(4) 0.0007(5) 0.0012(4)
O1 0.021(2) 0.0275(18) 0.0200(15) 0.0000(13) -0.0070(14) 0.0043(14)
O2 0.052(3) 0.029(2) 0.036(2) 0.0080(17) 0.009(2) 0.0065(19)
O3 0.032(3) 0.071(4) 0.026(2) 0.0073(19) -0.0093(19) 0.011(2)
O4 0.021(2) 0.030(2) 0.050(2) 0.0059(17) -0.0024(18) 0.0080(15)
C1 0.035(4) 0.044(3) 0.025(2) 0.003(2) 0.003(2) 0.012(3)
C2 0.023(4) 0.032(3) 0.035(3) -0.003(2) -0.009(2) 0.000(2)
C3 0.020(4) 0.033(3) 0.074(5) -0.011(3) 0.001(3) -0.011(2)
C4 0.039(4) 0.019(2) 0.039(3) -0.008(2) 0.013(3) -0.005(2)
C5 0.033(4) 0.036(3) 0.026(2) 0.003(2) 0.010(2) -0.002(2)
C6 0.059(5) 0.034(3) 0.029(3) -0.008(2) 0.000(3) -0.008(3)
C7 0.016(3) 0.039(3) 0.037(3) -0.003(2) -0.003(2) -0.004(2)
C8 0.020(4) 0.054(4) 0.031(3) 0.002(2) 0.006(2) 0.005(2)

loop_
_atom_type_symbol
_atom_type_description
_atom_type_scat_dispersion_real
_atom_type_scat_dispersion_imag
_atom_type_scat_source
C C 0.0033 0.0016 'International Tables Vol C Tables 4.2.6.8 and 6.1.1.4'
H H 0.0000 0.0000 'International Tables Vol C Tables 4.2.6.8 and 6.1.1.4'
O O 0.0106 0.0060 'International Tables Vol C Tables 4.2.6.8 and 6.1.1.4'
S S 0.1246 0.1234 'International Tables Vol C Tables 4.2.6.8 and 6.1.1.4'
Cl Cl 0.1484 0.1585 'International Tables Vol C Tables 4.2.6.8 and 6.1.1.4'
Ru Ru -1.2594 0.8363 'International Tables Vol C Tables 4.2.6.8 and 6.1.1.4'

loop_
_geom_angle_atom_site_label_1
_geom_angle_atom_site_label_2
_geom_angle_atom_site_label_3
_geom_angle
O1 Ru1 S3 176.00(11)
O1 Ru1 S4 88.78(11)
S3 Ru1 S4 95.09(6)
O1 Ru1 S2 85.55(11)
S3 Ru1 S2 93.22(5)
S4 Ru1 S2 92.58(5)
O1 Ru1 Cl1 88.58(11)
S3 Ru1 Cl1 92.69(5)
S4 Ru1 Cl1 86.50(5)
S2 Ru1 Cl1 174.08(5)
O1 Ru1 Cl2 88.07(11)
S3 Ru1 Cl2 88.19(5)
S4 Ru1 Cl2 173.42(4)
S2 Ru1 Cl2 92.93(5)
Cl1 Ru1 Cl2 87.65(5)
O1 S1 C1 101.5(2)
O1 S1 C2 104.9(2)
C1 S1 C2 98.3(3)
O2 S2 C4 107.3(3)
O2 S2 C3 107.5(3)
C4 S2 C3 97.3(3)
O2 S2 Ru1 118.4(2)
C4 S2 Ru1 111.66(18)
C3 S2 Ru1 112.5(2)
O3 S3 C6 106.4(3)
O3 S3 C5 106.0(3)
C6 S3 C5 98.3(3)
O3 S3 Ru1 121.6(2)
C6 S3 Ru1 109.5(2)
C5 S3 Ru1 112.4(2)
O4 S4 C8 106.6(3)
O4 S4 C7 106.4(3)
C8 S4 C7 99.3(3)
O4 S4 Ru1 120.44(18)
C8 S4 Ru1 109.5(2)
C7 S4 Ru1 112.4(2)
S1 O1 Ru1 120.3(2)

loop_
_geom_bond_atom_site_label_1
_geom_bond_atom_site_label_2
_geom_bond_distance
Ru1 O1 2.136(3)
Ru1 S3 2.2554(14)
Ru1 S4 2.2749(15)
Ru1 S2 2.2814(14)
Ru1 Cl1 2.4375(13)
Ru1 Cl2 2.4381(14)
S1 O1 1.557(4)
S1 C1 1.788(6)
S1 C2 1.787(6)
S2 O2 1.478(4)
S2 C4 1.791(5)
S2 C3 1.792(7)
S3 O3 1.477(5)
S3 C6 1.794(6)
S3 C5 1.794(6)
S4 O4 1.487(4)
S4 C8 1.793(6)
S4 C7 1.792(6)
